data_2009697
loop_
_publ_author_name
'Lloyd, B.A.'
'Arif, A.M.'
'Allred, E.L.'

_publ_section_title
;
 Structural comparisons of a perpendicular diene with known derivatives
;
_journal_issue 5
_journal_name_full 'Acta Crystallographica Section C'
_journal_page_first 781
_journal_page_last 784
_journal_paper_doi 10.1107/S0108270193007048
_journal_volume 50
_journal_year 1994
_chemical_formula_moiety 'C20 H19 Br1 O2'
_chemical_formula_sum 'C20 H19 Br O2'
_chemical_formula_weight 371.28
_space_group_IT_number 2
_space_group_name_Hall '-P 1'
_space_group_name_H-M_alt 'P -1'
_symmetry_cell_setting triclinic
_symmetry_space_group_name_Hall '-P 1'
_symmetry_space_group_name_H-M 'P -1'
_atom_type_scat_source IntTabIV
_cell_angle_alpha 100.83(2)
_cell_angle_beta 94.94(3)
_cell_angle_gamma 107.49(2)
_cell_formula_units_Z 2
_cell_length_a 6.837(2)
_cell_length_b 7.367(2)
_cell_length_c 17.699(6)
_cell_measurement_reflns_used 30
_cell_measurement_temperature 296
_cell_measurement_theta_max 20
_cell_measurement_theta_min 10
_cell_volume 825.4(5)
_computing_structure_refinement XXXX?
_computing_structure_solution XXXX?
_diffrn_measurement_device 'Syntex P-1'
_diffrn_measurement_method \q/2\q
_diffrn_radiation_type MoK\a
_diffrn_radiation_wavelength 0.71073
_diffrn_reflns_av_R_equivalents 0.011
_diffrn_reflns_limit_h_max 8
_diffrn_reflns_limit_h_min 0
_diffrn_reflns_limit_k_max 8
_diffrn_reflns_limit_k_min -8
_diffrn_reflns_limit_l_max 20
_diffrn_reflns_limit_l_min -20
_diffrn_reflns_number 3176
_diffrn_reflns_theta_max 25
_diffrn_standards_decay_% <3
_diffrn_standards_interval_count 98
_diffrn_standards_number 2
_exptl_absorpt_coefficient_mu 2.4708
_exptl_absorpt_correction_type none
_exptl_crystal_colour colorless
_exptl_crystal_density_diffrn 1.494
_exptl_crystal_density_meas 1.51
_exptl_crystal_density_method 'flotation in ZnCl~2~'
_exptl_crystal_description prism
_exptl_crystal_size_max 0.30
_exptl_crystal_size_mid 0.21
_exptl_crystal_size_min 0.15
_refine_diff_density_max 0.301
_refine_diff_density_min -0.284
_refine_ls_extinction_method none
_refine_ls_goodness_of_fit_obs 0.8990
_refine_ls_hydrogen_treatment noref
_refine_ls_number_parameters 208
_refine_ls_number_reflns 1682
_refine_ls_R_factor_obs 0.0376
_refine_ls_shift/esd_max 0.0003
_refine_ls_structure_factor_coef F
_refine_ls_weighting_scheme unit
_refine_ls_wR_factor_obs 0.0409
_reflns_number_observed 1682
_reflns_number_total 2907
_reflns_observed_criterion I<=3\s(I)
_cod_data_source_file hh1064.cif
_cod_data_source_block hh1064_structure_1_of_1
_cod_original_cell_volume 825.35
_cod_original_formula_sum 'C20 H19 Br1 O2'
_cod_database_code 2009697

loop_
_space_group_symop_id
_space_group_symop_operation_xyz
1 x,y,z
2 -x,-y,-z

loop_
_atom_site_label
_atom_site_fract_x
_atom_site_fract_y
_atom_site_fract_z
Br .88590(10) .59850(10) .87957(4)
O1 .3270(5) .9235(6) 1.1465(2)
O2 .6467(4) 1.0353(5) 1.2154(2)
C1 .7291(7) 1.1923(7) 1.3547(3)
C2 .8724(6) 1.3671(6) 1.3276(2)
C3 .9960(7) 1.5579(7) 1.3884(3)
C4 1.1396(7) 1.6906(8) 1.3437(3)
C5 .9871(8) 1.7531(7) 1.2913(3)
C6 .7732(7) 1.6523(7) 1.3136(3)
C7 .7173(7) 1.4328(6) 1.2772(3)
C8 .5028(7) 1.2896(7) 1.2836(3)
C9 .4650(7) 1.3226(7) 1.3676(3)
C10 .5958(7) 1.2654(7) 1.4091(3)
C11 .5575(7) 1.1009(7) 1.2831(3)
C12 .8423(8) 1.6670(7) 1.3985(3)
C13 .8052(9) 1.7744(8) 1.4623(3)
C14 .5058(7) .9393(7) 1.1506(3)
C15 .6061(7) .8598(6) 1.0863(3)
C16 .8112(7) .8697(7) 1.0961(3)
C17 .8941(7) .7917(8) 1.0344(3)
C18 .7692(7) .7062(7) .9637(3)
C19 .5666(7) .6942(7) .9518(3)
C20 .4831(7) .7727(7) 1.0138(3)
H1 .793 1.084 1.367
H2 1.000 1.332 1.299
H3 1.082 1.541 1.449
H4b 1.250 1.832 1.383
H4a 1.250 1.625 1.316
H5b 1.000 1.709 1.234
H5a 1.041 1.916 1.316
H6 .668 1.709 1.285
H7 .750 1.418 1.217
H8 .375 1.250 1.232
H9 .375 1.375 1.383
H10 .584 1.250 1.467
H11 .416 .957 1.283
H13b .709 1.875 1.451
H13a .875 1.750 1.518
H16 .918 .959 1.150
H17 1.043 .793 1.051
H19 .459 .625 .900
H20 .332 .750 1.016

loop_
_geom_angle_atom_site_label_1
_geom_angle_atom_site_label_2
_geom_angle_atom_site_label_3
_geom_angle
_geom_angle_publ_flag
C11 O2 C14 114.4(4) yes
C2 C1 C10 109.1(4) yes
C2 C1 C11 100.9(4) yes
C10 C1 C11 96.4(4) yes
C1 C2 C3 119.7(4) yes
C1 C2 C7 103.6(4) yes
C3 C2 C7 103.0(4) yes
C2 C3 C4 106.2(4) yes
C2 C3 C12 103.6(4) yes
C4 C3 C12 97.8(4) yes
C3 C4 C5 103.8(4) yes
C4 C5 C6 102.9(4) yes
C5 C6 C7 106.4(4) yes
C5 C6 C12 98.6(4) yes
C7 C6 C12 103.3(4) yes
C2 C7 C6 103.5(4) yes
C2 C7 C8 102.6(4) yes
C6 C7 C8 119.8(4) yes
C7 C8 C9 109.6(4) yes
C7 C8 C11 100.7(4) yes
C9 C8 C11 95.9(4) yes
C8 C9 C10 108.8(5) yes
C1 C10 C9 107.7(4) yes
O2 C11 C1 109.7(4) yes
O2 C11 C8 114.8(4) yes
C1 C11 C8 94.8(4) yes
C3 C12 C6 98.2(4) yes
C3 C12 C13 130.9(6) yes
C6 C12 C13 129.9(6) yes
O1 C14 O2 123.5(5) yes
O1 C14 C15 125.4(5) yes
O2 C14 C15 111.2(5) yes
C14 C15 C16 122.8(5) yes
C14 C15 C20 117.4(5) yes
C16 C15 C20 119.8(5) yes
C15 C16 C17 120.0(5) yes
C16 C17 C18 119.0(5) yes
Br C18 C17 118.4(4) yes
Br C18 C19 118.9(4) yes
C17 C18 C19 122.7(5) yes
C18 C19 C20 118.3(5) yes
C15 C20 C19 120.2(5) yes

loop_
_geom_bond_atom_site_label_1
_geom_bond_atom_site_label_2
_geom_bond_distance
_geom_bond_publ_flag
Br C18 1.904(5) yes
O1 C14 1.187(6) yes
O2 C11 1.458(5) yes
O2 C14 1.356(6) yes
C1 C2 1.550(7) yes
C1 C10 1.516(7) yes
C1 C11 1.544(7) yes
C2 C3 1.552(7) yes
C2 C7 1.569(7) yes
C3 C4 1.547(7) yes
C3 C12 1.506(7) yes
C4 C5 1.562(8) yes
C5 C6 1.550(8) yes
C6 C7 1.540(7) yes
C6 C12 1.508(7) yes
C7 C8 1.555(7) yes
C8 C9 1.520(7) yes
C8 C11 1.543(7) yes
C9 C10 1.321(8) yes
C12 C13 1.342(7) yes
C14 C15 1.495(7) yes
C15 C16 1.376(7) yes
C15 C20 1.395(7) yes
C16 C17 1.382(7) yes
C17 C18 1.373(7) yes
C18 C19 1.356(7) yes
C19 C20 1.390(7) yes
